data_2006703
loop_
_publ_author_name
'Wang, Quanming'
'Wu, Xintao'
'Huang, Qun'
'Sheng, Tianlu'
'Lin, Ping'

_publ_section_title
Oxo-1\k<i>O</i>-\m~3~-(pyridine-2-thiolato-2\k<i>N</i>,3:4\k^2^<i>S</i>)-tri-\m~3~-sulfido-1:2:3\k^3^<i>S</i>;1:2:4\k^3^<i>S</i>;2:3:4\k^3^<i>S</i>-tris(triphenylphosphine)-2\k<i>P</i>;3\k<i>P</i>;4\k<i>P</i>-tricoppermolybdenum
_journal_issue 11
_journal_name_full 'Acta Crystallographica Section C'
_journal_page_first 1542
_journal_page_last 1543
_journal_paper_doi 10.1107/S010827019700382X
_journal_volume 53
_journal_year 1997
_chemical_formula_iupac '[Cu3 Mo (O) S3 (C5 H4 N1 S1)(C18 H15 P)3]'
_chemical_formula_moiety 'Mo O S3 Cu3 (C5 H4 N S) (C18 H15 P)3'
_chemical_formula_sum 'C59 H49 Cu3 Mo N O P3 S4'
_chemical_formula_weight 1295.79
_space_group_IT_number 2
_symmetry_cell_setting triclinic
_symmetry_space_group_name_Hall '-P 1'
_symmetry_space_group_name_H-M 'P -1'
_atom_type_scat_source IntTabIV
_cell_angle_alpha 87.27(3)
_cell_angle_beta 101.59(3)
_cell_angle_gamma 109.05(3)
_cell_formula_units_Z 2
_cell_length_a 10.131(3)
_cell_length_b 12.711(5)
_cell_length_c 23.594(7)
_cell_measurement_reflns_used 19
_cell_measurement_temperature 293
_cell_measurement_theta_max 11
_cell_measurement_theta_min 9
_cell_volume 2812.8(17)
_diffrn_measurement_device CAD4
_diffrn_measurement_method '\w/2\q scans'
_diffrn_radiation_type MoK\a
_diffrn_radiation_wavelength 0.71073
_diffrn_reflns_limit_h_max 12
_diffrn_reflns_limit_h_min 0
_diffrn_reflns_limit_k_max 15
_diffrn_reflns_limit_k_min -15
_diffrn_reflns_limit_l_max 28
_diffrn_reflns_limit_l_min -28
_diffrn_reflns_number 9841
_diffrn_reflns_theta_max 25
_diffrn_standards_decay_% 2.3
_diffrn_standards_interval_count 300
_diffrn_standards_number 3
_exptl_absorpt_coefficient_mu 1.60
_exptl_absorpt_correction_T_max 0.825
_exptl_absorpt_correction_T_min 0.716
_exptl_absorpt_correction_type 'empirical via \y scans (Fair, 1990)'
_exptl_crystal_colour black
_exptl_crystal_density_diffrn 1.53
_exptl_crystal_density_method none
_exptl_crystal_description rectangular
_exptl_crystal_size_max 0.22
_exptl_crystal_size_mid 0.20
_exptl_crystal_size_min 0.12
_refine_diff_density_max 0.60
_refine_diff_density_min -0.15
_refine_ls_extinction_method none
_refine_ls_goodness_of_fit_obs 1.16
_refine_ls_hydrogen_treatment noref
_refine_ls_matrix_type full
_refine_ls_number_parameters 649
_refine_ls_number_reflns 4834
_refine_ls_R_factor_obs .054
_refine_ls_shift/esd_max 0.020
_refine_ls_structure_factor_coef F
_refine_ls_weighting_details 'w = 1/\s^2^(F)'
_refine_ls_weighting_scheme calc
_refine_ls_wR_factor_obs .060
_reflns_number_observed 4834
_reflns_number_total 9841
_reflns_observed_criterion I>3\s(I)
_cod_data_source_file mu1304.cif
_cod_data_source_block wqm542
_cod_depositor_comments
;
The following automatic conversions were performed:

'_refine_ls_weighting_scheme' value 'w = 1/\s^2^(F)' was changed to
'calc'. New tag '_refine_ls_weighting_details' was created. The value
of the new tag was set to 'w = 1/\s^2^(F)'.

Automatic conversion script
Id: cif_fix_values 3143 2015-03-26 13:38:13Z robertas 
;
_cod_original_cell_volume 2813(2)
_cod_original_sg_symbol_H-M P-1
_cod_database_code 2006703

loop_
_symmetry_equiv_pos_as_xyz
x,y,z
-x,-y,-z

loop_
_atom_site_aniso_label
_atom_site_aniso_U_11
_atom_site_aniso_U_22
_atom_site_aniso_U_33
_atom_site_aniso_U_12
_atom_site_aniso_U_13
_atom_site_aniso_U_23
Mo .0360(4) .0318(4) .0393(4) .0135(3) .0133(3) .0022(4)
Cu1 .0371(6) .0311(6) .0388(6) .0056(5) .0060(5) -.0016(5)
Cu2 .0403(6) .0488(7) .0317(6) .0086(5) .0069(5) .0072(6)
Cu3 .0370(6) .0384(6) .0321(6) .0112(5) .0039(5) -.0004(5)
S1 .0340(10) .0460(10) .0450(10) .0130(10) .0030(10) .0080(10)
S2 .0430(10) .0310(10) .0330(10) .0050(10) .0130(10) .0030(10)
S3 .0440(10) .0310(10) .0380(10) .0030(10) .0050(10) .0050(10)
S4 .0350(10) .0440(10) .0300(10) .0120(10) .0020(10) -.0030(10)
P1 .0330(10) .0320(10) .0370(10) .0060(10) .0030(10) -.0030(10)
P2 .0440(10) .0490(10) .0290(10) .0140(10) .0100(10) .0100(10)
P3 .0350(10) .0390(10) .0330(10) .0100(10) .0060(10) -.0010(10)
O .069(4) .065(4) .079(5) .044(3) .026(3) -.002(4)
N .035(4) .039(4) .035(4) .015(3) .007(3) -.004(3)
C1 .040(5) .029(5) .036(5) .012(4) .011(4) -.003(4)
C2 .061(5) .068(6) .049(6) .040(4) .016(5) .009(5)
C3 .061(6) .096(8) .055(7) .042(5) .007(5) -.005(6)
C4 .056(5) .071(6) .054(6) .036(4) .010(5) -.008(5)
C5 .039(5) .058(6) .047(6) .024(4) -.004(5) -.002(5)
C111 .033(4) .048(5) .047(6) .021(4) .012(4) .015(5)
C112 .061(5) .038(5) .076(7) .028(4) .033(5) .010(5)
C113 .065(6) .065(7) .095(8) .022(5) .044(5) .014(7)
C114 .055(6) .082(7) .072(7) .031(5) .027(5) .014(6)
C115 .055(6) .083(7) .087(9) .040(5) .012(6) .016(7)
C116 .042(5) .069(7) .043(6) .020(5) .012(5) .010(5)
C121 .038(5) .044(6) .048(6) -.003(5) .001(5) -.002(5)
C122 .059(6) .101(8) .068(8) .046(5) -.025(6) -.018(7)
C123 .101(9) .170(10) .044(8) .067(8) -.020(7) -.019(8)
C124 .090(9) .110(10) .049(8) .012(8) -.007(7) -.022(8)
C125 .058(7) .120(10) .053(8) .010(7) .004(6) .002(8)
C126 .043(6) .110(10) .050(7) -.005(7) .012(5) -.001(7)
C131 .022(4) .033(5) .052(6) .002(4) .003(4) -.006(5)
C132 .037(5) .050(6) .079(8) .013(4) .008(5) -.004(6)
C133 .044(6) .061(7) .088(8) .012(5) .016(6) .014(7)
C134 .052(6) .053(6) .084(8) .014(5) .024(6) .029(6)
C135 .052(6) .069(7) .063(7) .005(6) .022(5) .024(6)
C136 .041(5) .045(6) .048(6) .010(4) .002(5) -.001(5)
C211 .040(5) .050(6) .043(5) .010(4) .020(4) .000(5)
C212 .059(6) .064(7) .049(6) .003(6) .022(5) -.007(6)
C213 .070(8) .076(8) .082(9) .007(7) .021(7) -.005(7)
C214 .047(6) .081(9) .099(9) .003(6) .019(6) -.020(7)
C215 .050(6) .073(8) .110(10) .022(5) .008(7) -.013(7)
C216 .059(6) .070(7) .087(9) .030(5) .008(6) .000(7)
C221 .040(5) .053(6) .036(5) .016(4) .018(4) .008(5)
C222 .120(10) .054(7) .061(8) .035(6) .000(7) .000(6)
C223 .140(10) .070(8) .073(8) .043(7) .044(7) .020(7)
C224 .130(8) .091(8) .096(9) .064(6) .057(7) .019(7)
C225 .180(10) .117(9) .140(10) .105(7) .000(10) .020(10)
C226 .115(8) .090(7) .100(10) .072(5) -.017(8) .024(7)
C231 .083(7) .049(6) .031(5) .021(5) .012(5) .002(5)
C232 .098(8) .073(8) .031(6) .020(6) .016(6) -.001(6)
C233 .140(10) .089(8) .057(8) .053(7) .028(7) .017(7)
C234 .140(10) .078(9) .080(10) .030(8) .014(9) -.006(8)
C235 .110(10) .140(10) .080(10) .000(10) -.002(9) -.036(9)
C236 .073(8) .110(10) .046(7) -.003(8) .006(6) -.016(7)
C312 .059(6) .036(5) .058(6) .011(4) .030(5) .015(5)
C313 .076(7) .056(6) .051(6) .020(5) .028(5) .006(5)
C314 .066(6) .060(6) .044(6) .023(5) .010(5) .002(5)
C315 .076(6) .067(6) .045(6) .037(5) .008(5) .007(5)
C316 .044(5) .067(6) .037(6) .023(4) -.003(5) -.001(5)
C321 .038(5) .045(5) .039(5) .009(4) .005(4) -.010(5)
C322 .054(6) .035(5) .065(7) .012(4) .016(5) -.008(5)
C323 .079(7) .046(6) .076(8) .014(5) .020(6) -.005(6)
C324 .071(7) .054(7) .088(8) .012(5) .021(6) -.022(6)
C325 .071(6) .064(7) .071(7) .022(5) .030(5) -.012(6)
C326 .043(5) .055(6) .045(6) .002(5) .015(4) -.013(5)
C331 .036(5) .043(5) .037(5) .015(4) -.001(4) .001(5)
C332 .058(6) .053(6) .052(7) .015(5) .002(5) .007(5)
C333 .042(6) .054(7) .096(9) .001(5) .015(6) .001(7)
C334 .052(6) .053(6) .094(8) .013(5) .033(5) .011(6)
C335 .055(6) .044(6) .083(7) .008(5) .035(5) .008(6)
C336 .042(5) .056(6) .055(6) .022(4) .015(5) .009(5)

loop_
_atom_site_label
_atom_site_fract_x
_atom_site_fract_y
_atom_site_fract_z
_atom_site_thermal_displace_type
_atom_site_calc_flag
_atom_site_calc_attached_atom
_atom_site_occupancy
Mo .32745(8) .12856(7) .79008(4) Uani ? ? 1.000
Cu1 .28090(10) -.08028(9) .75150(5) Uani ? ? 1.000
Cu2 .43690(10) .13770(10) .69263(5) Uani ? ? 1.000
Cu3 .58690(10) .09530(10) .83203(5) Uani ? ? 1.000
S1 .1988(3) .0582(2) .70270(10) Uani ? ? 1.000
S2 .3646(3) -.0133(2) .84490(10) Uani ? ? 1.000
S3 .5430(3) .2383(2) .77640(10) Uani ? ? 1.000
S4 .4707(3) -.0455(2) .69550(10) Uani ? ? 1.000
P1 .1657(3) -.2608(2) .73570(10) Uani ? ? 1.000
P2 .5143(3) .2332(2) .61790(10) Uani ? ? 1.000
P3 .7312(3) .1819(2) .91660(10) Uani ? ? 1.000
O .2418(7) .2000(6) .8211(3) Uani ? ? 1.000
N .6837(7) .0053(6) .7911(3) Uani ? ? 1.000
C1 .6316(9) -.0470(7) .7383(4) Uani ? ? 1.000
C2 .7100(10) -.1026(9) .7154(5) Uani ? ? 1.000
C3 .8430(10) -.1030(10) .7463(5) Uani ? ? 1.000
C4 .8950(10) -.0503(9) .8010(5) Uani ? ? 1.000
C5 .8100(10) -.0006(8) .8218(4) Uani ? ? 1.000
C111 .2827(9) -.3468(8) .7528(4) Uani ? ? 1.000
C112 .2370(10) -.4572(8) .7351(5) Uani ? ? 1.000
C113 .3260(10) -.5210(10) .7536(5) Uani ? ? 1.000
C114 .4600(10) -.4750(10) .7897(5) Uani ? ? 1.000
C115 .5070(10) -.3630(10) .8070(6) Uani ? ? 1.000
C116 .4160(10) -.2984(9) .7891(4) Uani ? ? 1.000
C121 .0810(10) -.2889(8) .6592(4) Uani ? ? 1.000
C122 -.0620(10) -.2960(10) .6401(5) Uani ? ? 1.000
C123 -.1120(10) -.2970(10) .5794(5) Uani ? ? 1.000
C124 -.0280(10) -.3030(10) .5406(5) Uani ? ? 1.000
C125 .1070(10) -.3010(10) .5606(5) Uani ? ? 1.000
C126 .1660(10) -.2930(10) .6200(5) Uani ? ? 1.000
C131 .0262(9) -.3291(7) .7771(4) Uani ? ? 1.000
C132 -.0750(10) -.4329(9) .7596(5) Uani ? ? 1.000
C133 -.1700(10) -.4850(10) .7978(5) Uani ? ? 1.000
C134 -.1600(10) -.4363(9) .8496(5) Uani ? ? 1.000
C135 -.0580(10) -.3330(10) .8670(5) Uani ? ? 1.000
C136 .0370(10) -.2799(8) .8293(4) Uani ? ? 1.000
C211 .7090(10) .2714(8) .6247(4) Uani ? ? 1.000
C212 .7850(10) .3616(9) .5962(5) Uani ? ? 1.000
C213 .9350(10) .3830(10) .6021(6) Uani ? ? 1.000
C214 .9990(10) .3110(10) .6343(6) Uani ? ? 1.000
C215 .9220(10) .2230(10) .6643(6) Uani ? ? 1.000
C216 .7750(10) .2020(10) .6588(6) Uani ? ? 1.000
C221 .4844(9) .3683(8) .6073(4) Uani ? ? 1.000
C222 .5500(10) .4460(10) .6509(5) Uani ? ? 1.000
C223 .533(2) .5530(10) .6465(5) Uani ? ? 1.000
C224 .4490(10) .5770(10) .5974(6) Uani ? ? 1.000
C225 .380(2) .4970(10) .5533(8) Uani ? ? 1.000
C226 .4000(10) .3900(10) .5582(6) Uani ? ? 1.000
C231 .4350(10) .1587(9) .5484(4) Uani ? ? 1.000
C232 .5140(10) .1680(10) .5048(4) Uani ? ? 1.000
C233 .445(2) .1070(10) .4526(5) Uani ? ? 1.000
C234 .305(2) .0390(10) .4455(6) Uani ? ? 1.000
C235 .223(2) .0310(10) .4893(6) Uani ? ? 1.00
C236 .2950(10) .0890(10) .5421(5) Uani ? ? 1.000
C311 .7930(10) .0922(8) .9717(4) Uani ? ? 1.000
C312 .6910(10) -.0064(8) .9804(4) Uani ? ? 1.000
C313 .7300(10) -.0741(9) 1.0264(5) Uani ? ? 1.000
C314 .8670(10) -.0409(9) 1.0622(5) Uani ? ? 1.000
C315 .9680(10) .0616(9) 1.0510(5) Uani ? ? 1.000
C316 .9300(10) .1286(9) 1.0062(4) Uani ? ? 1.000
C321 .6460(10) .2517(8) .9580(4) Uani ? ? 1.000
C322 .5730(10) .3179(8) .9279(5) Uani ? ? 1.000
C323 .4980(10) .3695(9) .9563(5) Uani ? ? 1.000
C324 .5080(10) .3538(9) 1.0168(5) Uani ? ? 1.000
C325 .5830(10) .2876(9) 1.0478(5) Uani ? ? 1.000
C326 .6560(10) .2370(9) 1.0189(4) Uani ? ? 1.000
C331 .8938(9) .2907(8) .9062(4) Uani ? ? 1.000
C332 .9730(10) .3750(9) .9488(5) Uani ? ? 1.000
C333 1.1030(10) .4520(10) .9385(6) Uani ? ? 1.000
C334 1.1480(10) .4457(9) .8854(5) Uani ? ? 1.000
C335 1.0690(10) .3617(9) .8469(5) Uani ? ? 1.000
C336 .9410(10) .2865(8) .8539(4) Uani ? ? 1.000
H21 .672 -.140 .679 Uiso calc C2 1.000
H31 .896 -.139 .731 Uiso calc C3 1.000
H41 .986 -.048 .823 Uiso calc C4 1.000
H51 .841 .031 .860 Uiso calc C5 1.000
H1121 .146 -.489 .711 Uiso calc C112 1.000
H1131 .295 -.597 .742 Uiso calc C113 1.000
H1141 .518 -.520 .802 Uiso calc C114 1.000
H1151 .599 -.330 .830 Uiso calc C115 1.000
H1161 .445 -.223 .802 Uiso calc C116 1.000
H1221 -.123 -.300 .667 Uiso calc C122 1.000
H1231 -.205 -.292 .565 Uiso calc C123 1.000
H1241 -.066 -.308 .500 Uiso calc C124 1.000
H1251 .164 -.306 .534 Uiso calc C125 1.000
H1261 .263 -.289 .633 Uiso calc C126 1.000
H1321 -.079 -.468 .724 Uiso calc C132 1.000
H1331 -.242 -.554 .787 Uiso calc C133 1.000
H1341 -.224 -.473 .874 Uiso calc C134 1.000
H1351 -.052 -.299 .903 Uiso calc C135 1.000
H1361 .108 -.210 .840 Uiso calc C136 1.000
H2121 .739 .408 .573 Uiso calc C212 1.000
H2131 .991 .446 .584 Uiso calc C213 1.000
H2141 1.098 .323 .636 Uiso calc C214 1.000
H2151 .969 .179 .688 Uiso calc C215 1.000
H2161 .721 .141 .678 Uiso calc C216 1.000
H2221 .607 .428 .685 Uiso calc C222 1.000
H2231 .579 .606 .677 Uiso calc C223 1.000
H2241 .439 .649 .594 Uiso calc C224 1.000
H2251 .319 .513 .520 Uiso calc C225 1.000
H2261 .357 .336 .528 Uiso calc C226 1.000
H2321 .611 .214 .510 Uiso calc C232 1.000
H2331 .495 .113 .422 Uiso calc C233 1.000
H2341 .261 -.002 .410 Uiso calc C234 1.000
H2351 .125 -.012 .483 Uiso calc C235 1.000
H2361 .247 .081 .574 Uiso calc C236 1.000
H3121 .599 -.029 .957 Uiso calc C312 1.000
H3131 .662 -.143 1.033 Uiso calc C313 1.000
H3141 .891 -.086 1.093 Uiso calc C314 1.000
H3151 1.061 .085 1.074 Uiso calc C315 1.000
H3161 .996 .198 .999 Uiso calc C316 1.000
H3221 .572 .329 .888 Uiso calc C322 1.000
H3231 .445 .413 .936 Uiso calc c323 1.000
H3241 .461 .389 1.037 Uiso calc C324 1.000
H3251 .584 .277 1.088 Uiso calc C325 1.000
H3261 .711 .194 1.040 Uiso calc C326 1.000
H3321 .940 .380 .983 Uiso calc C332 1.000
H3331 1.160 .508 .967 Uiso calc C333 1.000
H3341 1.231 .500 .877 Uiso calc C334 1.000
H3351 1.105 .355 .814 Uiso calc C335 1.000
H3361 .885 .233 .824 Uiso calc C336 1.000

loop_
_geom_angle_atom_site_label_1
_geom_angle_atom_site_label_2
_geom_angle_atom_site_label_3
_geom_angle
_geom_angle_publ_flag
Cu1 Mo Cu2 70.14(4) ?
Cu1 Mo Cu3 77.24(4) ?
Cu1 Mo S1 55.44(8) ?
Cu1 Mo S2 54.08(7) ?
Cu1 Mo S3 108.99(9) ?
Cu1 Mo O 138.8(3) ?
Cu2 Mo Cu3 77.11(4) ?
Cu2 Mo S1 55.25(7) ?
Cu2 Mo S2 109.32(9) ?
Cu2 Mo S3 53.40(8) ?
Cu2 Mo O 138.2(2) ?
Cu3 Mo S1 120.25(9) ?
Cu3 Mo S2 53.09(7) ?
Cu3 Mo S3 53.22(7) ?
Cu3 Mo O 129.4(2) ?
S1 Mo S2 108.15(9) yes
S1 Mo S3 107.20(10) yes
S1 Mo O 110.3(2) yes
S2 Mo S3 106.30(10) yes
S2 Mo O 112.4(3) yes
S3 Mo O 112.2(2) yes
Mo Cu1 S1 52.40(7) ?
Mo Cu1 S2 52.84(7) ?
Mo Cu1 S4 100.63(8) ?
Mo Cu1 P1 156.60(10) ?
S1 Cu1 S2 104.0(2) yes
S1 Cu1 S4 92.0(2) yes
S1 Cu1 P1 123.00(10) yes
S2 Cu1 S4 112.87(9) yes
S2 Cu1 P1 119.2(2) yes
S4 Cu1 P1 102.5(2) yes
Mo Cu2 S1 52.07(8) ?
Mo Cu2 S3 52.52(7) ?
Mo Cu2 S4 100.13(8) ?
Mo Cu2 P2 149.3(2) ?
S1 Cu2 S3 103.3(2) yes
S1 Cu2 S4 91.90(10) yes
S1 Cu2 P2 126.7(2) yes
S3 Cu2 S4 112.80(10) yes
S3 Cu2 P2 110.40(10) yes
S4 Cu2 P2 110.50(10) yes
Mo Cu3 S2 51.77(7) ?
Mo Cu3 S3 51.62(7) ?
Mo Cu3 P3 120.80(10) ?
Mo Cu3 N 126.9(2) ?
S2 Cu3 S3 103.4(2) yes
S2 Cu3 P3 112.7(2) yes
S2 Cu3 N 111.5(2) yes
S3 Cu3 P3 104.20(10) yes
S3 Cu3 N 112.3(2) yes
P3 Cu3 N 112.2(2) yes
Mo S1 Cu1 72.16(8) yes
Mo S1 Cu2 72.68(7) yes
Cu1 S1 Cu2 83.5(2) yes
Mo S2 Cu1 73.08(8) yes
Cu1 S2 Cu3 96.5(2) yes
Mo S3 Cu2 74.08(7) yes
Mo S3 Cu3 75.16(9) yes
Cu2 S3 Cu3 97.1(2) yes
Cu1 S4 Cu2 78.90(10) yes
Cu1 S4 C1 112.5(3) yes
Cu2 S4 C1 113.6(4) yes
Cu1 P1 C111 113.2(3) ?
Cu1 P1 C121 110.6(3) ?
Cu1 P1 C131 118.0(3) ?
C111 P1 C121 106.2(6) ?
C111 P1 C131 101.7(4) ?
C121 P1 C131 106.1(4) ?
Cu2 P2 C211 112.8(3) ?
Cu2 P2 C221 115.3(3) ?
Cu2 P2 C231 113.7(3) ?
C211 P2 C221 102.8(4) ?
C211 P2 C231 106.0(5) ?
C221 P2 C231 105.2(5) ?
Cu3 P3 C311 116.6(3) ?
Cu3 P3 C321 114.3(3) ?
Cu3 P3 C331 114.1(3) ?
C311 P3 C321 101.5(5) ?
C311 P3 C331 104.4(4) ?
C321 P3 C331 104.3(4) ?
Cu3 N C1 126.5(6) yes
Cu3 N C5 115.0(6) yes
C1 N C5 119.0(10) ?
S4 C1 N 122.3(8) ?
S4 C1 C2 117.3(7) ?
N C1 C2 120.4(8) ?
C1 C2 C3 120.0(10) ?
C2 C3 C4 119.0(10) ?
C3 C4 C5 117.0(10) ?
N C5 C4 124.1(9) ?
P1 C111 C112 121.3(7) ?
P1 C111 C116 117.0(8) ?
C112 C111 C116 121.0(10) ?
C111 C112 C113 118.8(8) ?
C112 C113 C114 121(2) ?
C113 C114 C115 120.0(10) ?
C114 C115 C116 119.0(10) ?
C111 C116 C115 120.0(10) ?
P1 C121 C122 120.5(9) ?
P1 C121 C126 118.0(7) ?
C122 C121 C126 121.0(10) ?
C121 C122 C123 117.0(10) ?
C122 C123 C124 121.0(10) ?
C123 C124 C125 120.0(10) ?
C124 C125 C126 122.0(10) ?
C121 C126 C125 119(2) ?
P1 C131 C132 120.9(8) ?
P1 C131 C136 116.7(7) ?
C132 C131 C136 121.9(9) ?
C131 C132 C133 117(2) ?
C132 C133 C134 121.0(10) ?
C133 C134 C135 121(2) ?
C134 C135 C136 118(2) ?
C131 C136 C135 120.5(8) ?
P2 C211 C216 116.4(7) ?
C212 C211 C216 122.0(10) ?
C211 C212 C213 118(2) ?
C212 C213 C214 120(2) ?
C213 C214 C215 121.0(10) ?
C214 C215 C216 119.0(10) ?
C211 C216 C215 120(2) ?
P2 C221 C222 116.9(8) ?
P2 C221 C226 121.6(8) ?
C222 C221 C226 122.0(10) ?
C221 C222 C223 121.0(10) ?
C222 C223 C224 119.0(10) ?
C223 C224 C225 121.0(10) ?
C224 C225 C226 119.0(10) ?
C221 C226 C225 119.0(10) ?
P2 C231 C232 121.7(7) ?
P2 C231 C236 116.0(10) ?
C232 C231 C236 122.0(10) ?
C231 C232 C233 118(2) ?
C232 C233 C234 121.0(10) ?
C233 C234 C235 122.0(10) ?
C234 C235 C236 117.0(10) ?
C231 C236 C235 121.0(10) ?
P3 C311 C312 115.3(7) ?
P3 C311 C316 121.4(7) ?
C312 C311 C316 122.9(9) ?
C311 C312 C313 117.7(8) ?
C312 C313 C314 121.3(9) ?
C313 C314 C315 119.0(10) ?
C314 C315 C316 120.0(10) ?
C311 C316 C315 119.2(9) ?
P3 C321 C322 117.5(8) ?
P3 C321 C326 121.0(8) ?
C322 C321 C326 121(2) ?
C321 C322 C323 121(2) ?
C322 C323 C324 117.0(10) ?
C323 C324 C325 122.0(10) ?
C324 C325 C326 119(2) ?
C321 C326 C325 118(2) ?
P3 C331 C332 122.2(8) ?
P3 C331 C336 117.1(6) ?
C332 C331 C336 120.7(8) ?
C331 C332 C333 118(2) ?
C332 C333 C334 120.0(10) ?
C333 C334 C335 120.0(10) ?
C334 C335 C336 123.0(10) ?
C331 C336 C335 118.5(9) ?

loop_
_geom_bond_atom_site_label_1
_geom_bond_atom_site_label_2
_geom_bond_site_symmetry_1
_geom_bond_site_symmetry_2
_geom_bond_distance
_geom_bond_publ_flag
Mo Cu1 . . 2.709(2) yes
Mo Cu2 . . 2.729(2) yes
Mo Cu3 . . 2.777(2) yes
Mo S1 . . 2.255(3) yes
Mo S2 . . 2.257(3) yes
Mo S3 . . 2.252(3) yes
Mo O . . 1.716(9) yes
Cu1 S1 . . 2.343(4) yes
Cu1 S2 . . 2.293(3) yes
Cu1 S4 . . 2.459(3) yes
Cu1 P1 . . 2.219(3) yes
Cu2 S1 . . 2.348(3) yes
Cu2 S3 . . 2.278(3) yes
Cu2 S4 . . 2.457(3) yes
Cu2 P2 . . 2.220(3) yes
Cu3 S2 . . 2.297(3) yes
Cu3 S3 . . 2.301(3) yes
Cu3 P3 . . 2.305(3) yes
Cu3 N . . 2.103(9) yes
S4 C1 . . 1.741(9) yes
P1 C111 . . 1.84(2) ?
P1 C121 . . 1.830(10) ?
P1 C131 . . 1.840(10) ?
P2 C211 . . 1.850(10) ?
P2 C221 . . 1.840(10) ?
P2 C231 . . 1.830(10) ?
P3 C311 . . 1.840(10) ?
P3 C321 . . 1.840(10) ?
P3 C331 . . 1.824(9) ?
N C1 . . 1.360(10) ?
N C5 . . 1.360(10) ?
C1 C2 . . 1.41(2) ?
C2 C3 . . 1.40(2) ?
C3 C4 . . 1.41(2) ?
C4 C5 . . 1.40(2) ?
C111 C112 . . 1.380(10) ?
C111 C116 . . 1.410(10) ?
C112 C113 . . 1.40(2) ?
C113 C114 . . 1.410(10) ?
C114 C115 . . 1.40(2) ?
C115 C116 . . 1.41(2) ?
C121 C122 . . 1.41(2) ?
C121 C126 . . 1.40(2) ?
C122 C123 . . 1.42(2) ?
C123 C124 . . 1.39(2) ?
C124 C125 . . 1.35(2) ?
C125 C126 . . 1.40(2) ?
C131 C132 . . 1.400(10) ?
C131 C136 . . 1.380(10) ?
C132 C133 . . 1.44(2) ?
C133 C134 . . 1.36(2) ?
C134 C135 . . 1.400(10) ?
C211 C212 . . 1.380(10) ?
C211 C216 . . 1.41(2) ?
C212 C213 . . 1.43(2) ?
C213 C214 . . 1.40(2) ?
C214 C215 . . 1.39(2) ?
C215 C216 . . 1.41(2) ?
C221 C222 . . 1.370(10) ?
C221 C226 . . 1.37(2) ?
C222 C223 . . 1.41(2) ?
C223 C224 . . 1.38(2) ?
C224 C225 . . 1.39(2) ?
C225 C226 . . 1.44(2) ?
C231 C236 . . 1.39(2) ?
C232 C233 . . 1.41(2) ?
C233 C234 . . 1.38(2) ?
C234 C235 . . 1.43(2) ?
C235 C236 . . 1.42(2) ?
C311 C312 . . 1.380(10) ?
C311 C316 . . 1.400(10) ?
C312 C313 . . 1.42(2) ?
C313 C314 . . 1.410(10) ?
C314 C315 . . 1.420(10) ?
C315 C316 . . 1.40(2) ?
C321 C322 . . 1.38(2) ?
C321 C326 . . 1.430(10) ?
C322 C323 . . 1.42(2) ?
C323 C324 . . 1.42(2) ?
C324 C325 . . 1.40(2) ?
C325 C326 . . 1.41(2) ?
C331 C332 . . 1.420(10) ?
C331 C336 . . 1.42(2) ?
C332 C333 . . 1.420(10) ?
C333 C334 . . 1.43(2) ?
C334 C335 . . 1.360(10) ?
C335 C336 . . 1.380(10) ?
